data_7011926
loop_
_publ_author_name
'Vinogradova, Elena A.'
'Vassilyeva, Olga Yu.'
'Kokozay, Volodymyr N.'
'Skelton, Brian W.'
'Bjernemose, Jens K.'
'Raithby, Paul R.'

_publ_section_title
;
 Novel heterometallic Cd/Cu complexes prepared using zerovalent copper:
 control of the nuclearity and structural diversity by halide
 counterions
;
_journal_issue 22
_journal_name_full 'Journal of the Chemical Society, Dalton Transactions'
_journal_page_first 4248
_journal_paper_doi 10.1039/b205917g
_journal_year 2002
_chemical_formula_sum 'C24 H64 Cd4 Cl6 Cu2 N6 O8'
_chemical_formula_weight 1354.26
_space_group_IT_number 14
_symmetry_cell_setting monoclinic
_symmetry_space_group_name_Hall '-P 2yn'
_symmetry_space_group_name_H-M 'P 1 21/n 1'
_cell_angle_alpha 90.00000
_cell_angle_beta 91.105(5)
_cell_angle_gamma 90.00000
_cell_formula_units_Z 2
_cell_length_a 8.835(2)
_cell_length_b 11.865(2)
_cell_length_c 21.463(4)
_cell_measurement_reflns_used 6012
_cell_measurement_temperature 150
_cell_measurement_theta_max 20.4
_cell_measurement_theta_min 2.5
_cell_volume 2249.5(8)
_computing_cell_refinement 'Siemens SAINT (Siemens, 1995)'
_computing_data_collection 'Siemens SMART (Siemens, 1995)'
_computing_data_reduction 'xtal ADDREF SORTRF'
_computing_molecular_graphics xtal
_computing_publication_material 'xtal BONDLA CIFIO'
_computing_structure_refinement 'xtal CRYLSQ'
_computing_structure_solution xtal
_diffrn_ambient_temperature 150
_diffrn_measurement_device_type
;
Bruker SMART CCD diffractometer
;
_diffrn_measurement_method '\w scans'
_diffrn_radiation_detector 'CCD area detector'
_diffrn_radiation_monochromator graphite
_diffrn_radiation_source 'sealed tube'
_diffrn_radiation_type 'Mo K\a'
_diffrn_radiation_wavelength .71073
_diffrn_reflns_av_R_equivalents 0.052
_diffrn_reflns_av_sigmaI/netI .073
_diffrn_reflns_limit_h_max 15
_diffrn_reflns_limit_h_min -15
_diffrn_reflns_limit_k_max 19
_diffrn_reflns_limit_k_min 0
_diffrn_reflns_limit_l_max 36
_diffrn_reflns_limit_l_min 0
_diffrn_reflns_number 42980
_diffrn_reflns_theta_max 37.32
_diffrn_reflns_theta_min 2.48
_diffrn_standards_decay_% 0
_exptl_absorpt_coefficient_mu 3.187
_exptl_absorpt_correction_T_max .69
_exptl_absorpt_correction_T_min .46
_exptl_absorpt_correction_type multi-scan
_exptl_absorpt_process_details
;
SADABS; Sheldrick, 1996
;
_exptl_crystal_colour blue
_exptl_crystal_density_diffrn 1.999
_exptl_crystal_description prism
_exptl_crystal_F_000 1332
_exptl_crystal_size_max .15
_exptl_crystal_size_mid .13
_exptl_crystal_size_min .08
_refine_diff_density_max 2.20
_refine_diff_density_min -2.21
_refine_ls_goodness_of_fit_all 1.434
_refine_ls_goodness_of_fit_ref 1.563
_refine_ls_hydrogen_treatment noref
_refine_ls_matrix_type full
_refine_ls_number_constraints 0
_refine_ls_number_parameters 226
_refine_ls_number_reflns 8499
_refine_ls_number_restraints 0
_refine_ls_R_factor_all .07
_refine_ls_R_factor_gt .046
_refine_ls_shift/su_max .003
_refine_ls_shift/su_mean .0001
_refine_ls_structure_factor_coef F
_refine_ls_weighting_scheme calc
_refine_ls_wR_factor_all .058
_refine_ls_wR_factor_ref .054
_reflns_d_resolution_high .586
_reflns_d_resolution_low 8.211
_reflns_Friedel_coverage 0
_reflns_limit_h_max 15
_reflns_limit_h_min 0
_reflns_limit_k_max 19
_reflns_limit_k_min 0
_reflns_limit_l_max 36
_reflns_limit_l_min -36
_reflns_number_gt 8499
_reflns_number_total 11309
_reflns_threshold_expression 'F    > 4.00 sig(F   )'
_cod_data_source_file b205917g.txt
_cod_data_source_block lv612
_cod_original_sg_symbol_Hall -p_2yn
_cod_original_sg_symbol_H-M P_1_21/n_1
_cod_database_code 7011926

loop_
_symmetry_equiv_pos_as_xyz
+x,+y,+z
1/2-x,1/2+y,1/2-z
-x,-y,-z
1/2+x,1/2-y,1/2+z

loop_
_atom_site_label
_atom_site_fract_x
_atom_site_fract_y
_atom_site_fract_z
_atom_site_U_iso_or_equiv
_atom_site_adp_type
_atom_site_calc_flag
_atom_site_calc_attached_atom
_atom_site_occupancy
_atom_site_disorder_assembly
_atom_site_disorder_group
Cd1 .57309(3) .50943(2) .074343(10) .01593(10) Uani ? ? 1.00000 ? ?
Cd2 .58456(3) .23344(2) .032156(12) .02161(12) Uani ? ? 1.00000 ? ?
Cu1 .53751(5) .31135(4) .16982(2) .01877(19) Uani ? ? 1.00000 ? ?
Cl1 .45492(10) .53524(7) .18145(4) .0223(4) Uani ? ? 1.00000 ? ?
Cl2 .79932(10) .63591(8) .07772(4) .0268(4) Uani ? ? 1.00000 ? ?
Cl3 .62777(12) .06526(9) .10153(5) .0328(5) Uani ? ? 1.00000 ? ?
O11 .4202(3) .3201(2) .09270(13) .0245(12) Uani ? ? 1.00000 ? ?
C12 .2681(5) .2867(4) .1034(2) .036(2) Uani ? ? 1.00000 ? ?
C13 .2663(5) .1958(4) .1503(3) .039(2) Uani ? ? 1.00000 ? ?
N14 .3544(4) .2308(3) .20724(18) .0311(17) Uani ? ? 1.00000 ? ?
C141 .2624(6) .3044(4) .2470(2) .040(2) Uani ? ? 1.00000 ? ?
C142 .3938(6) .1289(4) .2444(3) .048(3) Uani ? ? 1.00000 ? ?
O21 .7000(3) .3523(2) .11424(11) .0199(11) Uani ? ? 1.00000 ? ?
C22 .8410(4) .3597(4) .1450(2) .0298(19) Uani ? ? 1.00000 ? ?
C23 .8103(5) .3954(3) .2123(2) .033(2) Uani ? ? 1.00000 ? ?
N24 .6976(4) .3204(3) .23980(15) .0270(15) Uani ? ? 1.00000 ? ?
C241 .6484(6) .3707(4) .2991(2) .041(2) Uani ? ? 1.00000 ? ?
C242 .7705(6) .2086(4) .2529(2) .036(2) Uani ? ? 1.00000 ? ?
O31 .6073(3) .4055(2) -.01576(10) .0163(10) Uani ? ? 1.00000 ? ?
C32 .7549(4) .4057(3) -.04121(16) .0206(15) Uani ? ? 1.00000 ? ?
C33 .7862(4) .2970(3) -.07480(16) .0236(16) Uani ? ? 1.00000 ? ?
N34 .7814(4) .1984(3) -.03252(15) .0240(14) Uani ? ? 1.00000 ? ?
C341 .7595(5) .0931(4) -.0683(2) .037(2) Uani ? ? 1.00000 ? ?
C342 .9231(5) .1890(4) .0048(2) .037(2) Uani ? ? 1.00000 ? ?
O01 .3913(4) .1622(3) -.02880(18) .049(2) Uani ? ? 1.00000 ? ?
H12a .21240 .35005 .11837 .04500 Uiso ? ? 1.00000 ? ?
H12b .22242 .26088 .06575 .04500 Uiso ? ? 1.00000 ? ?
H13a .31084 .12961 .13394 .04900 Uiso ? ? 1.00000 ? ?
H13b .16503 .17994 .16192 .04900 Uiso ? ? 1.00000 ? ?
H141a .31993 .32668 .28268 .05900 Uiso ? ? 1.00000 ? ?
H141b .17424 .26549 .25950 .05900 Uiso ? ? 1.00000 ? ?
H141c .23288 .37016 .22400 .05900 Uiso ? ? 1.00000 ? ?
H142a .45009 .15108 .28083 .07100 Uiso ? ? 1.00000 ? ?
H142b .45311 .07955 .22036 .07100 Uiso ? ? 1.00000 ? ?
H142c .30380 .09195 .25661 .07100 Uiso ? ? 1.00000 ? ?
H22a .90222 .41476 .12547 .03600 Uiso ? ? 1.00000 ? ?
H22b .89064 .28905 .14465 .03600 Uiso ? ? 1.00000 ? ?
H23a .77452 .47058 .21252 .04100 Uiso ? ? 1.00000 ? ?
H23b .90267 .39091 .23595 .04100 Uiso ? ? 1.00000 ? ?
H241a .57504 .32229 .31772 .06300 Uiso ? ? 1.00000 ? ?
H241b .60530 .44216 .29192 .06300 Uiso ? ? 1.00000 ? ?
H241c .73321 .37721 .32705 .06300 Uiso ? ? 1.00000 ? ?
H242a .69902 .15938 .27092 .05400 Uiso ? ? 1.00000 ? ?
H242b .85358 .21915 .28143 .05400 Uiso ? ? 1.00000 ? ?
H242c .80629 .17728 .21540 .05400 Uiso ? ? 1.00000 ? ?
H32a .82755 .41516 -.00848 .02600 Uiso ? ? 1.00000 ? ?
H32b .76247 .46672 -.06978 .02600 Uiso ? ? 1.00000 ? ?
H33a .88384 .30110 -.09263 .03000 Uiso ? ? 1.00000 ? ?
H33b .71218 .28709 -.10716 .03000 Uiso ? ? 1.00000 ? ?
H341a .75643 .03099 -.04087 .05500 Uiso ? ? 1.00000 ? ?
H341b .84057 .08410 -.09644 .05500 Uiso ? ? 1.00000 ? ?
H341c .66653 .09754 -.09160 .05500 Uiso ? ? 1.00000 ? ?
H342a .91733 .12546 .03164 .05400 Uiso ? ? 1.00000 ? ?
H342b .93690 .25531 .02913 .05400 Uiso ? ? 1.00000 ? ?
H342c 1.00614 .18021 -.02218 .05400 Uiso ? ? 1.00000 ? ?
H01a .34718 .20047 -.05538 .10000 Uiso ? ? 1.00000 ? ?
H01b .39726 .09044 -.04627 .02600 Uiso ? ? 1.00000 ? ?

loop_
_atom_site_aniso_label
_atom_site_aniso_U_11
_atom_site_aniso_U_22
_atom_site_aniso_U_33
_atom_site_aniso_U_12
_atom_site_aniso_U_13
_atom_site_aniso_U_23
Cd1 .01772(10) .01451(10) .01554(10) .00045(8) .00040(7) .00041(8)
Cd2 .02235(12) .02112(12) .02144(12) .00125(9) .00265(9) -.00293(9)
Cu1 .0215(2) .01778(19) .01711(18) -.00199(15) .00189(14) .00255(15)
Cl1 .0273(4) .0207(4) .0192(3) .0019(3) .0039(3) -.0013(3)
Cl2 .0230(4) .0241(4) .0331(4) -.0069(3) -.0008(3) .0012(3)
Cl3 .0367(5) .0273(5) .0345(5) .0000(4) .0025(4) -.0057(4)
O11 .0216(12) .0245(13) .0273(13) -.0040(10) -.0037(10) -.0010(10)
C12 .0222(18) .038(2) .047(3) -.0077(16) -.0032(17) .000(2)
C13 .029(2) .027(2) .062(3) -.0074(16) .016(2) -.004(2)
N14 .0317(17) .0211(15) .041(2) -.0007(13) .0138(14) .0059(14)
C141 .043(2) .030(2) .048(3) -.0006(19) .025(2) .0040(19)
C142 .050(3) .028(2) .066(3) .002(2) .025(2) .021(2)
O21 .0180(11) .0212(11) .0205(11) .0014(9) .0015(8) .0027(9)
C22 .0195(16) .031(2) .039(2) .0000(14) -.0026(14) .0119(17)
C23 .034(2) .0221(17) .041(2) -.0030(15) -.0193(17) -.0002(16)
N24 .0402(19) .0184(14) .0220(14) .0036(13) -.0051(13) .0009(11)
C241 .068(3) .036(2) .0205(18) .013(2) -.0097(19) -.0038(17)
C242 .049(3) .0248(19) .034(2) .0087(18) -.0060(19) .0051(16)
O31 .0156(10) .0177(10) .0157(10) .0010(8) .0027(8) -.0002(8)
C32 .0183(14) .0221(16) .0216(15) -.0003(12) .0034(11) .0011(12)
C33 .0225(16) .0271(17) .0214(15) .0028(13) .0077(12) -.0009(13)
N34 .0218(14) .0225(14) .0279(15) .0009(11) .0038(11) .0020(12)
C341 .042(2) .0240(19) .045(2) .0016(17) .016(2) -.0054(17)
C342 .0230(18) .041(2) .046(3) .0032(17) .0006(17) .017(2)
O01 .056(2) .0311(17) .059(2) .0091(15) -.0339(18) -.0173(15)

loop_
_atom_type_symbol
_atom_type_description
_atom_type_oxidation_number
_atom_type_number_in_cell
_atom_type_scat_dispersion_real
_atom_type_scat_dispersion_imag
_atom_type_scat_source
C ? 0 48 .002 .002 'Int Tables Vol IV Tables 2.2B and 2.3.1'
H ? 0 128 0 0 'Int Tables Vol IV Tables 2.2B and 2.3.1'
Cd ? 0 8 -1.005 1.202 'Int Tables Vol IV Tables 2.2B and 2.3.1'
Cl ? 0 12 .132 .159 'Int Tables Vol IV Tables 2.2B and 2.3.1'
Cu ? 0 4 .263 1.266 'Int Tables Vol IV Tables 2.2B and 2.3.1'
N ? 0 12 .004 .003 'Int Tables Vol IV Tables 2.2B and 2.3.1'
O ? 0 16 .008 .006 'Int Tables Vol IV Tables 2.2B and 2.3.1'

loop_
_diffrn_attenuator_code
_diffrn_attenuator_scale
? ?

loop_
_geom_angle_atom_site_label_1
_geom_angle_atom_site_label_2
_geom_angle_atom_site_label_3
_geom_angle_site_symmetry_1
_geom_angle_site_symmetry_2
_geom_angle_site_symmetry_3
_geom_angle
_geom_angle_publ_flag
Cl1 Cd1 Cl2 . . . 103.99(3) ?
Cl1 Cd1 O11 . . . 75.56(6) ?
Cl1 Cd1 O21 . . . 88.13(6) ?
Cl1 Cd1 O31 . . . 150.95(6) ?
Cl1 Cd1 O31 . . '3 665' 98.70(6) ?
Cl2 Cd1 O11 . . . 155.89(6) ?
Cl2 Cd1 O21 . . . 95.22(6) ?
Cl2 Cd1 O31 . . . 103.09(6) ?
Cl2 Cd1 O31 . . '3 665' 107.72(6) ?
O11 Cd1 O21 . . . 60.72(8) ?
O11 Cd1 O31 . . . 75.44(8) ?
O11 Cd1 O31 . . '3 665' 96.05(8) ?
O21 Cd1 O31 . . . 79.12(8) ?
O21 Cd1 O31 . . '3 665' 153.49(8) ?
O31 Cd1 O31 . . '3 665' 82.82(8) ?
Cl3 Cd2 O11 . . . 96.58(7) ?
Cl3 Cd2 O21 . . . 88.54(6) ?
Cl3 Cd2 O31 . . . 163.14(6) ?
Cl3 Cd2 N34 . . . 96.12(8) ?
Cl3 Cd2 O01 . . . 98.53(9) ?
O11 Cd2 O21 . . . 65.32(9) ?
O11 Cd2 O31 . . . 85.08(9) ?
O11 Cd2 N34 . . . 162.64(11) ?
O11 Cd2 O01 . . . 90.94(12) ?
O21 Cd2 O31 . . . 76.87(8) ?
O21 Cd2 N34 . . . 103.26(10) ?
O21 Cd2 O01 . . . 155.94(11) ?
O31 Cd2 N34 . . . 79.36(10) ?
O31 Cd2 O01 . . . 98.21(10) ?
N34 Cd2 O01 . . . 98.83(12) ?
Cl1 Cu1 O11 . . . 83.57(8) ?
Cl1 Cu1 N14 . . . 101.56(10) ?
Cl1 Cu1 O21 . . . 90.85(8) ?
Cl1 Cu1 N24 . . . 93.61(9) ?
O11 Cu1 N14 . . . 86.94(13) ?
O11 Cu1 O21 . . . 81.48(11) ?
O11 Cu1 N24 . . . 167.06(12) ?
N14 Cu1 O21 . . . 161.99(13) ?
N14 Cu1 N24 . . . 106.00(14) ?
O21 Cu1 N24 . . . 85.95(12) ?
Cd1 Cl1 Cu1 . . . 72.03(2) ?
Cd1 O11 Cd2 . . . 87.97(9) ?
Cd1 O11 Cu1 . . . 84.65(9) ?
Cd1 O11 C12 . . . 138.1(2) ?
Cd2 O11 Cu1 . . . 97.46(11) ?
Cd2 O11 C12 . . . 126.6(3) ?
Cu1 O11 C12 . . . 109.7(3) ?
O11 C12 C13 . . . 109.6(3) ?
O11 C12 H12a . . . 109.1 ?
O11 C12 H12b . . . 109.9 ?
C13 C12 H12a . . . 109.5 ?
C13 C12 H12b . . . 109.6 ?
H12a C12 H12b . . . 109.1 ?
C12 C13 N14 . . . 110.0(4) ?
C12 C13 H13a . . . 110.0 ?
C12 C13 H13b . . . 110.1 ?
N14 C13 H13a . . . 108.7 ?
N14 C13 H13b . . . 108.6 ?
H13a C13 H13b . . . 109.4 ?
Cu1 N14 C13 . . . 102.2(3) ?
Cu1 N14 C141 . . . 113.4(3) ?
Cu1 N14 C142 . . . 114.2(3) ?
C13 N14 C141 . . . 110.7(3) ?
C13 N14 C142 . . . 109.0(3) ?
C141 N14 C142 . . . 107.3(4) ?
N14 C141 H141a . . . 109.9 ?
N14 C141 H141b . . . 109.9 ?
N14 C141 H141c . . . 109.4 ?
H141a C141 H141b . . . 109.7 ?
H141a C141 H141c . . . 109.0 ?
H141b C141 H141c . . . 109.0 ?
N14 C142 H142a . . . 109.2 ?
N14 C142 H142b . . . 109.7 ?
N14 C142 H142c . . . 109.6 ?
H142a C142 H142b . . . 109.3 ?
H142a C142 H142c . . . 109.1 ?
H142b C142 H142c . . . 109.9 ?
Cd1 O21 Cd2 . . . 90.32(8) ?
Cd1 O21 Cu1 . . . 93.99(10) ?
Cd1 O21 C22 . . . 122.6(2) ?
Cd2 O21 Cu1 . . . 89.75(9) ?
Cd2 O21 C22 . . . 136.5(2) ?
Cu1 O21 C22 . . . 112.7(2) ?
O21 C22 C23 . . . 106.8(3) ?
O21 C22 H22a . . . 110.1 ?
O21 C22 H22b . . . 110.4 ?
C23 C22 H22a . . . 109.8 ?
C23 C22 H22b . . . 110.0 ?
H22a C22 H22b . . . 109.7 ?
C22 C23 N24 . . . 110.2(3) ?
C22 C23 H23a . . . 109.3 ?
C22 C23 H23b . . . 108.7 ?
N24 C23 H23a . . . 109.8 ?
N24 C23 H23b . . . 109.4 ?
H23a C23 H23b . . . 109.4 ?
Cu1 N24 C23 . . . 101.6(2) ?
Cu1 N24 C241 . . . 116.3(3) ?
Cu1 N24 C242 . . . 112.3(3) ?
C23 N24 C241 . . . 108.3(3) ?
C23 N24 C242 . . . 108.6(3) ?
C241 N24 C242 . . . 109.1(3) ?
N24 C241 H241a . . . 109.2 ?
N24 C241 H241b . . . 110.3 ?
N24 C241 H241c . . . 109.4 ?
H241a C241 H241b . . . 109.5 ?
H241a C241 H241c . . . 108.4 ?
H241b C241 H241c . . . 110.0 ?
N24 C242 H242a . . . 109.5 ?
N24 C242 H242b . . . 109.0 ?
N24 C242 H242c . . . 109.7 ?
H242a C242 H242b . . . 109.3 ?
H242a C242 H242c . . . 110.0 ?
H242b C242 H242c . . . 109.4 ?
Cd1 O31 Cd2 . . . 94.90(8) ?
Cd1 O31 C32 . . . 117.02(19) ?
Cd1 O31 Cd1 . . '3 665' 97.18(9) ?
Cd2 O31 C32 . . . 105.23(19) ?
Cd2 O31 Cd1 . . '3 665' 125.58(10) ?
C32 O31 Cd1 . . '3 665' 115.39(19) ?
O31 C32 C33 . . . 111.1(3) ?
O31 C32 H32a . . . 109.1 ?
O31 C32 H32b . . . 109.0 ?
C33 C32 H32a . . . 109.1 ?
C33 C32 H32b . . . 109.1 ?
H32a C32 H32b . . . 109.4 ?
C32 C33 N34 . . . 112.1(3) ?
C32 C33 H33a . . . 108.9 ?
C32 C33 H33b . . . 109.0 ?
N34 C33 H33a . . . 108.9 ?
N34 C33 H33b . . . 108.8 ?
H33a C33 H33b . . . 109.2 ?
Cd2 N34 C33 . . . 105.0(2) ?
Cd2 N34 C341 . . . 112.1(3) ?
Cd2 N34 C342 . . . 109.3(3) ?
C33 N34 C341 . . . 110.8(3) ?
C33 N34 C342 . . . 111.0(3) ?
C341 N34 C342 . . . 108.6(3) ?
N34 C341 H341a . . . 110.0 ?
N34 C341 H341b . . . 109.4 ?
N34 C341 H341c . . . 109.1 ?
H341a C341 H341b . . . 109.9 ?
H341a C341 H341c . . . 109.6 ?
H341b C341 H341c . . . 108.8 ?
N34 C342 H342a . . . 109.5 ?
N34 C342 H342b . . . 109.5 ?
N34 C342 H342c . . . 109.4 ?
H342a C342 H342b . . . 109.4 ?
H342a C342 H342c . . . 109.5 ?
H342b C342 H342c . . . 109.5 ?
Cd2 O01 H01a . . . 122.1 ?
Cd2 O01 H01b . . . 121.3 ?
H01a O01 H01b . . . 104.8 ?

loop_
_geom_bond_atom_site_label_1
_geom_bond_atom_site_label_2
_geom_bond_site_symmetry_1
_geom_bond_site_symmetry_2
_geom_bond_distance
_geom_bond_publ_flag
Cd1 Cl1 . . 2.5614(10) ?
Cd1 Cl2 . . 2.4993(10) ?
Cd1 O11 . . 2.655(3) ?
Cd1 O21 . . 2.330(2) ?
Cd1 O31 . . 2.318(2) ?
Cd1 O31 . '3 665' 2.250(2) ?
Cd2 Cl3 . . 2.5145(11) ?
Cd2 O11 . . 2.220(3) ?
Cd2 O21 . . 2.462(2) ?
Cd2 O31 . . 2.296(2) ?
Cd2 N34 . . 2.284(3) ?
Cd2 O01 . . 2.292(4) ?
Cu1 Cl1 . . 2.7674(11) ?
Cu1 O11 . . 1.939(3) ?
Cu1 N14 . . 2.056(4) ?
Cu1 O21 . . 1.945(2) ?
Cu1 N24 . . 2.046(3) ?
O11 C12 . . 1.424(5) ?
C12 C13 . . 1.476(7) ?
C12 H12a . . .957 ?
C12 H12b . . .947 ?
C13 N14 . . 1.494(6) ?
C13 H13a . . .949 ?
C13 H13b . . .952 ?
N14 C141 . . 1.476(6) ?
N14 C142 . . 1.485(6) ?
C141 H141a . . .949 ?
C141 H141b . . .948 ?
C141 H141c . . .957 ?
C142 H142a . . .956 ?
C142 H142b . . .946 ?
C142 H142c . . .949 ?
O21 C22 . . 1.401(5) ?
C22 C23 . . 1.534(6) ?
C22 H22a . . .951 ?
C22 H22b . . .947 ?
C23 N24 . . 1.468(5) ?
C23 H23a . . .947 ?
C23 H23b . . .954 ?
N24 C241 . . 1.479(6) ?
N24 C242 . . 1.500(5) ?
C241 H241a . . .959 ?
C241 H241b . . .940 ?
C241 H241c . . .954 ?
C242 H242a . . .948 ?
C242 H242b . . .955 ?
C242 H242c . . .947 ?
O31 C32 . . 1.423(4) ?
C32 C33 . . 1.506(5) ?
C32 H32a . . .949 ?
C32 H32b . . .952 ?
C33 N34 . . 1.482(5) ?
C33 H33a . . .952 ?
C33 H33b . . .952 ?
N34 C341 . . 1.477(5) ?
N34 C342 . . 1.478(5) ?
C341 H341a . . .943 ?
C341 H341b . . .952 ?
C341 H341c . . .955 ?
C342 H342a . . .950 ?
C342 H342b . . .950 ?
C342 H342c . . .950 ?
O01 H01a . . .822 ?
O01 H01b . . .933 ?

loop_
_geom_hbond_atom_site_label_D
_geom_hbond_atom_site_label_H
_geom_hbond_atom_site_label_A
_geom_hbond_site_symmetry_D
_geom_hbond_site_symmetry_H
_geom_hbond_site_symmetry_A
_geom_hbond_distance_DH
_geom_hbond_distance_HA
_geom_hbond_distance_DA
_geom_hbond_angle_DHA
_geom_hbond_publ_flag
? ? ? ? ? ? ? ? ? ? ?

loop_
_geom_torsion_atom_site_label_1
_geom_torsion_atom_site_label_2
_geom_torsion_atom_site_label_3
_geom_torsion_atom_site_label_4
_geom_torsion_site_symmetry_1
_geom_torsion_site_symmetry_2
_geom_torsion_site_symmetry_3
_geom_torsion_site_symmetry_4
_geom_torsion
_geom_torsion_publ_flag
? ? ? ? ? ? ? ? ? ?
